data_1515609
loop_
_publ_author_name
'Dermenci, Alpay'
'Selig, Philipp S.'
'Domaoal, Robert A.'
'Spasov, Krasimir A.'
'Anderson, Karen S.'
'Miller, Scott J.'

_publ_section_title
;
 Quasi-Biomimetic Ring Contraction Catalyzed by a Cysteine-Based
 Nucleophile: Total Synthesis of Sch-642305, Some Analogs and their
 Putative anti-HIV Activities.
;
_journal_issue 8
_journal_name_full 'Chemical science (Royal Society of Chemistry : 2010)'
_journal_page_first 1568
_journal_paper_doi 10.1039/C1SC00221J
_journal_volume 2
_journal_year 2011
_chemical_formula_moiety 'C13 H18 O3 '
_chemical_formula_sum 'C13 H18 O3'
_chemical_formula_weight 222.28
_space_group_IT_number 14
_symmetry_cell_setting monoclinic
_symmetry_Int_Tables_number 14
_symmetry_space_group_name_Hall '-P 2ybc'
_symmetry_space_group_name_H-M 'P 1 21/c 1'
_audit_creation_date 2009-02-23
_audit_creation_method 'by CrystalStructure 3.8'
_cell_angle_alpha 90.0000
_cell_angle_beta 90.405(4)
_cell_angle_gamma 90.0000
_cell_formula_units_Z 4
_cell_length_a 12.956(2)
_cell_length_b 8.4492(15)
_cell_length_c 11.2977(20)
_cell_measurement_reflns_used 6056
_cell_measurement_temperature 223.1
_cell_measurement_theta_max 27.5
_cell_measurement_theta_min 3.0
_cell_volume 1236.7(4)
_computing_cell_refinement PROCESS-AUTO
_computing_data_collection PROCESS-AUTO
_computing_data_reduction CrystalStructure
_computing_publication_material 'CrystalStructure 3.8'
_computing_structure_refinement SHELXL
_computing_structure_solution SHELXS97
_diffrn_detector_area_resol_mean 6.85
_diffrn_measured_fraction_theta_full 0.992
_diffrn_measured_fraction_theta_max 0.992
_diffrn_measurement_device_type 'Rigaku SCXmini'
_diffrn_measurement_method \w
_diffrn_radiation_type 'Mo K\a'
_diffrn_radiation_wavelength 0.71075
_diffrn_reflns_av_R_equivalents 0.050
_diffrn_reflns_limit_h_max 16
_diffrn_reflns_limit_h_min -16
_diffrn_reflns_limit_k_max 10
_diffrn_reflns_limit_k_min -9
_diffrn_reflns_limit_l_max 11
_diffrn_reflns_limit_l_min -14
_diffrn_reflns_number 7859
_diffrn_reflns_theta_full 27.48
_diffrn_reflns_theta_max 27.48
_exptl_absorpt_coefficient_mu 0.083
_exptl_absorpt_correction_type none
_exptl_crystal_colour Colorless
_exptl_crystal_density_diffrn 1.194
_exptl_crystal_density_method 'not measured'
_exptl_crystal_description Platelet
_exptl_crystal_F_000 480.00
_exptl_crystal_size_max 0.25
_exptl_crystal_size_mid 0.20
_exptl_crystal_size_min 0.10
_refine_diff_density_max 0.15
_refine_diff_density_min -0.13
_refine_ls_extinction_method none
_refine_ls_goodness_of_fit_ref 1.066
_refine_ls_hydrogen_treatment refall
_refine_ls_number_parameters 146
_refine_ls_number_reflns 2812
_refine_ls_R_factor_gt 0.0665
_refine_ls_shift/su_max 0.0000
_refine_ls_structure_factor_coef Fsqd
_refine_ls_weighting_details 'w = 1/[\s^2^(Fo^2^)+(0.0478P)^2^+0.4198P] where P=(Fo^2^+2Fc^2^)/3'
_refine_ls_weighting_scheme calc
_refine_ls_wR_factor_ref 0.1613
_reflns_number_gt 1673
_reflns_number_total 2812
_reflns_threshold_expression F^2^>2.0\s(F^2^)
_cod_data_source_file c1sc00221j.txt
_cod_data_source_block '_User-defined'
_cod_original_formula_sum 'C13 H18 O3 '
_cod_database_code 1515609

loop_
_symmetry_equiv_pos_site_id
_symmetry_equiv_pos_as_xyz
1 +X,+Y,+Z
2 -X,1/2+Y,1/2-Z
3 -X,-Y,-Z
4 +X,1/2-Y,1/2+Z

loop_
_atom_site_label
_atom_site_type_symbol
_atom_site_fract_x
_atom_site_fract_y
_atom_site_fract_z
_atom_site_U_iso_or_equiv
_atom_site_adp_type
_atom_site_occupancy
_atom_site_symmetry_multiplicity
_atom_site_calc_flag
_atom_site_refinement_flags
O(1) O 0.65639(13) 0.6625(2) 0.30315(14) 0.0627(4) Uani 1.00 1 d .
O(2) O 0.62587(17) 0.7118(2) 0.11068(17) 0.0859(6) Uani 1.00 1 d .
O(3) O 0.82337(18) 0.3443(2) -0.05998(17) 0.0894(6) Uani 1.00 1 d .
C(1) C 0.62518(18) 0.6221(3) 0.1937(2) 0.0581(6) Uani 1.00 1 d .
C(2) C 0.59663(17) 0.4550(3) 0.1894(2) 0.0579(6) Uani 1.00 1 d .
C(3) C 0.58952(17) 0.3740(3) 0.0904(2) 0.0605(6) Uani 1.00 1 d .
C(4) C 0.58014(19) 0.1985(3) 0.0822(2) 0.0681(7) Uani 1.00 1 d .
C(5) C 0.67781(19) 0.1236(3) 0.0327(2) 0.0625(6) Uani 1.00 1 d .
C(6) C 0.77589(17) 0.1760(2) 0.0973(2) 0.0532(5) Uani 1.00 1 d .
C(7) C 0.82623(18) 0.3213(2) 0.0459(2) 0.0547(5) Uani 1.00 1 d .
C(8) C 0.88439(17) 0.4335(2) 0.1212(2) 0.0581(6) Uani 1.00 1 d .
C(9) C 0.88545(17) 0.4402(2) 0.2361(2) 0.0576(6) Uani 1.00 1 d .
C(10) C 0.94528(19) 0.5585(3) 0.3093(2) 0.0690(7) Uani 1.00 1 d .
C(11) C 0.8749(2) 0.6743(3) 0.3735(2) 0.0673(7) Uani 1.00 1 d .
C(12) C 0.8208(2) 0.7933(3) 0.2927(2) 0.0657(7) Uani 1.00 1 d .
C(13) C 0.7085(2) 0.8135(3) 0.3181(2) 0.0679(7) Uani 1.00 1 d .
H(1) H 0.5827 0.4028 0.2610 0.070 Uiso 1.00 1 c R
H(2) H 0.5904 0.4313 0.0191 0.073 Uiso 1.00 1 c R
H(3) H 0.5214 0.1715 0.0309 0.082 Uiso 1.00 1 c R
H(4) H 0.5667 0.1551 0.1610 0.082 Uiso 1.00 1 c R
H(5) H 0.6836 0.1513 -0.0512 0.075 Uiso 1.00 1 c R
H(6) H 0.6719 0.0082 0.0382 0.075 Uiso 1.00 1 c R
H(7) H 0.7591 0.1971 0.1803 0.064 Uiso 1.00 1 c R
H(8) H 0.8257 0.0887 0.0960 0.064 Uiso 1.00 1 c R
H(9) H 0.9252 0.5084 0.0816 0.070 Uiso 1.00 1 c R
H(10) H 0.8457 0.3652 0.2769 0.069 Uiso 1.00 1 c R
H(11) H 0.9918 0.6178 0.2576 0.083 Uiso 1.00 1 c R
H(12) H 0.9877 0.5018 0.3676 0.083 Uiso 1.00 1 c R
H(13) H 0.9161 0.7325 0.4322 0.081 Uiso 1.00 1 c R
H(14) H 0.8225 0.6140 0.4163 0.081 Uiso 1.00 1 c R
H(15) H 0.8550 0.8962 0.3009 0.079 Uiso 1.00 1 c R
H(16) H 0.8285 0.7588 0.2105 0.079 Uiso 1.00 1 c R
H(17) H 0.6996 0.8516 0.3993 0.081 Uiso 1.00 1 c R
H(18) H 0.6786 0.8919 0.2639 0.081 Uiso 1.00 1 c R

loop_
_atom_site_aniso_label
_atom_site_aniso_U_11
_atom_site_aniso_U_22
_atom_site_aniso_U_33
_atom_site_aniso_U_12
_atom_site_aniso_U_13
_atom_site_aniso_U_23
O(1) 0.0624(10) 0.0710(11) 0.0549(10) -0.0030(8) 0.0049(7) 0.0013(8)
O(2) 0.1217(17) 0.0684(12) 0.0673(12) 0.0119(11) -0.0139(10) 0.0111(9)
O(3) 0.1263(18) 0.0834(14) 0.0586(12) -0.0173(12) 0.0140(10) -0.0013(9)
C(1) 0.0550(14) 0.0646(16) 0.0548(15) 0.0144(11) 0.0019(11) 0.0032(12)
C(2) 0.0463(13) 0.0697(16) 0.0578(15) 0.0031(11) -0.0019(10) 0.0065(12)
C(3) 0.0443(13) 0.0732(17) 0.0640(16) 0.0090(11) -0.0093(10) 0.0040(13)
C(4) 0.0520(14) 0.0741(18) 0.0780(18) -0.0066(12) -0.0111(11) -0.0051(13)
C(5) 0.0614(15) 0.0568(14) 0.0693(16) -0.0036(11) -0.0084(11) -0.0083(12)
C(6) 0.0517(13) 0.0471(13) 0.0608(14) 0.0055(10) -0.0049(10) -0.0006(10)
C(7) 0.0571(14) 0.0515(13) 0.0555(15) 0.0047(10) 0.0059(10) -0.0039(11)
C(8) 0.0524(14) 0.0519(14) 0.0700(17) -0.0029(10) 0.0123(11) -0.0010(11)
C(9) 0.0453(13) 0.0532(14) 0.0743(18) -0.0017(10) -0.0002(10) -0.0004(11)
C(10) 0.0521(14) 0.0682(17) 0.0866(19) -0.0083(12) -0.0114(12) -0.0122(13)
C(11) 0.0676(16) 0.0667(17) 0.0677(17) -0.0127(13) -0.0027(12) -0.0097(13)
C(12) 0.0748(17) 0.0515(14) 0.0711(17) -0.0092(12) 0.0146(12) -0.0062(12)
C(13) 0.0832(18) 0.0549(15) 0.0658(17) 0.0028(13) 0.0092(13) -0.0103(12)

loop_
_atom_type_symbol
_atom_type_description
_atom_type_scat_dispersion_real
_atom_type_scat_dispersion_imag
_atom_type_scat_source
O O 0.011 0.006
;
International Tables for Crystallography
(1992, Vol. C, Tables 4.2.6.8 and 6.1.1.4)
;
C C 0.003 0.002
;
International Tables for Crystallography
(1992, Vol. C, Tables 4.2.6.8 and 6.1.1.4)
;
H H 0.000 0.000
;
International Tables for Crystallography
(1992, Vol. C, Table 6.1.1.4)
;

loop_
_geom_angle_atom_site_label_1
_geom_angle_atom_site_label_2
_geom_angle_atom_site_label_3
_geom_angle
_geom_angle_publ_flag
C(1) O(1) C(13) 117.84(19) yes
O(1) C(1) O(2) 123.6(2) yes
O(1) C(1) C(2) 110.5(2) yes
O(2) C(1) C(2) 125.8(2) yes
C(1) C(2) C(3) 123.2(2) yes
C(2) C(3) C(4) 125.2(2) yes
C(3) C(4) C(5) 111.6(2) yes
C(4) C(5) C(6) 113.2(2) yes
C(5) C(6) C(7) 114.40(19) yes
O(3) C(7) C(6) 120.0(2) yes
O(3) C(7) C(8) 118.5(2) yes
C(6) C(7) C(8) 121.4(2) yes
C(7) C(8) C(9) 127.3(2) yes
C(8) C(9) C(10) 125.3(2) yes
C(9) C(10) C(11) 112.3(2) yes
C(10) C(11) C(12) 114.3(2) yes
C(11) C(12) C(13) 113.9(2) yes
O(1) C(13) C(12) 109.3(2) yes
C(1) C(2) H(1) 118.4 no
C(3) C(2) H(1) 118.4 no
C(2) C(3) H(2) 117.4 no
C(4) C(3) H(2) 117.4 no
C(3) C(4) H(3) 109.3 no
C(3) C(4) H(4) 109.3 no
C(5) C(4) H(3) 109.3 no
C(5) C(4) H(4) 109.3 no
H(3) C(4) H(4) 108.0 no
C(4) C(5) H(5) 108.9 no
C(4) C(5) H(6) 108.9 no
C(6) C(5) H(5) 108.9 no
C(6) C(5) H(6) 108.9 no
H(5) C(5) H(6) 107.7 no
C(5) C(6) H(7) 108.7 no
C(5) C(6) H(8) 108.7 no
C(7) C(6) H(7) 108.7 no
C(7) C(6) H(8) 108.7 no
H(7) C(6) H(8) 107.6 no
C(7) C(8) H(9) 116.4 no
C(9) C(8) H(9) 116.4 no
C(8) C(9) H(10) 117.3 no
C(10) C(9) H(10) 117.3 no
C(9) C(10) H(11) 109.1 no
C(9) C(10) H(12) 109.1 no
C(11) C(10) H(11) 109.1 no
C(11) C(10) H(12) 109.1 no
H(11) C(10) H(12) 107.9 no
C(10) C(11) H(13) 108.7 no
C(10) C(11) H(14) 108.7 no
C(12) C(11) H(13) 108.7 no
C(12) C(11) H(14) 108.7 no
H(13) C(11) H(14) 107.6 no
C(11) C(12) H(15) 108.8 no
C(11) C(12) H(16) 108.8 no
C(13) C(12) H(15) 108.8 no
C(13) C(12) H(16) 108.8 no
H(15) C(12) H(16) 107.7 no
O(1) C(13) H(17) 109.8 no
O(1) C(13) H(18) 109.8 no
C(12) C(13) H(17) 109.8 no
C(12) C(13) H(18) 109.8 no
H(17) C(13) H(18) 108.3 no

loop_
_geom_bond_atom_site_label_1
_geom_bond_atom_site_label_2
_geom_bond_distance
_geom_bond_publ_flag
O(1) C(1) 1.343(2) yes
O(1) C(13) 1.453(3) yes
O(2) C(1) 1.206(3) yes
O(3) C(7) 1.212(3) yes
C(1) C(2) 1.460(3) yes
C(2) C(3) 1.314(3) yes
C(3) C(4) 1.491(3) yes
C(4) C(5) 1.524(3) yes
C(5) C(6) 1.527(3) yes
C(6) C(7) 1.508(3) yes
C(7) C(8) 1.477(3) yes
C(8) C(9) 1.299(3) yes
C(9) C(10) 1.508(3) yes
C(10) C(11) 1.524(3) yes
C(11) C(12) 1.526(3) yes
C(12) C(13) 1.494(3) yes
C(2) H(1) 0.940 no
C(3) H(2) 0.940 no
C(4) H(3) 0.980 no
C(4) H(4) 0.980 no
C(5) H(5) 0.980 no
C(5) H(6) 0.980 no
C(6) H(7) 0.980 no
C(6) H(8) 0.980 no
C(8) H(9) 0.940 no
C(9) H(10) 0.940 no
C(10) H(11) 0.980 no
C(10) H(12) 0.980 no
C(11) H(13) 0.980 no
C(11) H(14) 0.980 no
C(12) H(15) 0.980 no
C(12) H(16) 0.980 no
C(13) H(17) 0.980 no
C(13) H(18) 0.980 no

loop_
_geom_contact_atom_site_label_1
_geom_contact_atom_site_label_2
_geom_contact_distance
_geom_contact_site_symmetry_2
O(1) C(4) 3.349(3) 2_655
O(1) C(5) 3.555(3) 4_555
O(2) C(4) 3.516(3) 3_665
O(2) C(13) 3.488(3) 4_564
O(3) C(9) 3.429(3) 4_554
O(3) C(12) 3.485(3) 4_564
O(3) C(13) 3.528(3) 4_564
C(4) O(1) 3.349(3) 2_645
C(4) O(2) 3.516(3) 3_665
C(5) O(1) 3.555(3) 4_554
C(9) O(3) 3.429(3) 4_555
C(12) O(3) 3.485(3) 4_565
C(13) O(2) 3.488(3) 4_565
C(13) O(3) 3.528(3) 4_565
O(1) H(3) 2.981 2_655
O(1) H(4) 2.923 2_655
O(1) H(5) 3.139 4_555
O(1) H(6) 3.027 4_555
O(2) H(1) 3.473 2_655
O(2) H(2) 3.377 3_665
O(2) H(3) 2.670 3_665
O(2) H(6) 2.703 1_565
O(2) H(17) 2.633 4_564
O(3) H(7) 3.065 4_554
O(3) H(9) 3.498 3_765
O(3) H(10) 2.572 4_554
O(3) H(11) 3.301 3_765
O(3) H(15) 2.731 4_564
O(3) H(17) 3.062 4_564
O(3) H(18) 3.521 4_564
C(1) H(4) 3.002 2_655
C(1) H(17) 3.476 4_564
C(2) H(2) 3.501 3_665
C(2) H(4) 3.201 2_655
C(2) H(5) 3.259 4_555
C(3) H(2) 3.103 3_665
C(3) H(17) 3.480 4_564
C(4) H(18) 3.538 1_545
C(5) H(1) 3.308 4_554
C(5) H(14) 3.051 4_554
C(5) H(18) 3.264 1_545
C(6) H(11) 3.453 2_745
C(6) H(12) 3.419 2_745
C(6) H(14) 3.251 4_554
C(6) H(15) 3.450 1_545
C(6) H(18) 3.306 1_545
C(7) H(10) 3.434 4_554
C(7) H(13) 3.429 2_745
C(8) H(9) 3.415 3_765
C(8) H(11) 3.396 2_745
C(8) H(13) 3.155 2_745
C(8) H(13) 3.565 4_564
C(8) H(15) 3.497 2_745
C(9) H(11) 3.155 2_745
C(9) H(15) 3.411 2_745
C(10) H(8) 3.158 2_755
C(10) H(15) 3.189 2_745
C(11) H(6) 3.582 4_555
C(11) H(8) 3.419 4_555
C(12) H(8) 3.343 1_565
C(12) H(12) 3.550 2_755
C(13) H(2) 3.492 4_565
C(13) H(6) 3.593 1_565
H(1) O(2) 3.473 2_645
H(1) C(5) 3.308 4_555
H(1) H(3) 3.541 2_655
H(1) H(3) 3.219 4_555
H(1) H(4) 3.015 2_655
H(1) H(5) 2.526 4_555
H(1) H(6) 3.415 4_555
H(1) H(18) 3.395 2_645
H(2) O(2) 3.377 3_665
H(2) C(2) 3.501 3_665
H(2) C(3) 3.103 3_665
H(2) C(13) 3.492 4_564
H(2) H(2) 2.647 3_665
H(2) H(17) 2.687 4_564
H(2) H(18) 3.448 4_564
H(3) O(1) 2.981 2_645
H(3) O(2) 2.670 3_665
H(3) H(1) 3.541 2_645
H(3) H(1) 3.219 4_554
H(3) H(3) 3.032 3_655
H(3) H(6) 3.026 3_655
H(3) H(17) 3.341 2_645
H(4) O(1) 2.923 2_645
H(4) C(1) 3.002 2_645
H(4) C(2) 3.201 2_645
H(4) H(1) 3.015 2_645
H(4) H(18) 2.893 1_545
H(5) O(1) 3.139 4_554
H(5) C(2) 3.259 4_554
H(5) H(1) 2.526 4_554
H(5) H(7) 3.442 4_554
H(5) H(10) 2.874 4_554
H(5) H(14) 2.899 4_554
H(6) O(1) 3.027 4_554
H(6) O(2) 2.703 1_545
H(6) C(11) 3.582 4_554
H(6) C(13) 3.593 1_545
H(6) H(1) 3.415 4_554
H(6) H(3) 3.026 3_655
H(6) H(14) 2.609 4_554
H(6) H(16) 3.505 1_545
H(6) H(17) 3.441 4_554
H(6) H(18) 2.734 1_545
H(7) O(3) 3.065 4_555
H(7) H(5) 3.442 4_555
H(7) H(11) 3.366 2_745
H(7) H(15) 3.138 1_545
H(7) H(18) 2.941 1_545
H(8) C(10) 3.158 2_745
H(8) C(11) 3.419 4_554
H(8) C(12) 3.343 1_545
H(8) H(11) 2.887 2_745
H(8) H(12) 2.558 2_745
H(8) H(12) 3.424 4_554
H(8) H(13) 3.576 2_745
H(8) H(13) 3.491 4_554
H(8) H(14) 2.656 4_554
H(8) H(15) 2.853 1_545
H(8) H(16) 3.073 1_545
H(8) H(18) 3.171 1_545
H(9) O(3) 3.498 3_765
H(9) C(8) 3.415 3_765
H(9) H(9) 2.689 3_765
H(9) H(13) 3.114 2_745
H(9) H(13) 2.766 4_564
H(9) H(15) 3.273 2_745
H(9) H(15) 3.391 4_564
H(10) O(3) 2.573 4_555
H(10) C(7) 3.434 4_555
H(10) H(5) 2.874 4_555
H(10) H(11) 2.995 2_745
H(11) O(3) 3.301 3_765
H(11) C(6) 3.453 2_755
H(11) C(8) 3.396 2_755
H(11) C(9) 3.155 2_755
H(11) H(7) 3.366 2_755
H(11) H(8) 2.887 2_755
H(11) H(10) 2.995 2_755
H(11) H(12) 3.550 2_755
H(11) H(15) 2.810 2_745
H(12) C(6) 3.419 2_755
H(12) C(12) 3.550 2_745
H(12) H(8) 2.558 2_755
H(12) H(8) 3.424 4_555
H(12) H(11) 3.550 2_745
H(12) H(12) 3.007 3_766
H(12) H(13) 3.248 3_766
H(12) H(14) 3.589 3_766
H(12) H(15) 2.937 2_745
H(12) H(16) 3.270 2_745
H(13) C(7) 3.429 2_755
H(13) C(8) 3.155 2_755
H(13) C(8) 3.565 4_565
H(13) H(8) 3.576 2_755
H(13) H(8) 3.491 4_555
H(13) H(9) 3.114 2_755
H(13) H(9) 2.766 4_565
H(13) H(12) 3.248 3_766
H(13) H(16) 3.350 4_565
H(14) C(5) 3.051 4_555
H(14) C(6) 3.251 4_555
H(14) H(5) 2.899 4_555
H(14) H(6) 2.609 4_555
H(14) H(8) 2.656 4_555
H(14) H(12) 3.589 3_766
H(14) H(16) 3.493 4_565
H(15) O(3) 2.731 4_565
H(15) C(6) 3.450 1_565
H(15) C(8) 3.497 2_755
H(15) C(9) 3.411 2_755
H(15) C(10) 3.189 2_755
H(15) H(7) 3.138 1_565
H(15) H(8) 2.853 1_565
H(15) H(9) 3.273 2_755
H(15) H(9) 3.391 4_565
H(15) H(11) 2.810 2_755
H(15) H(12) 2.937 2_755
H(16) H(6) 3.505 1_565
H(16) H(8) 3.073 1_565
H(16) H(12) 3.270 2_755
H(16) H(13) 3.350 4_564
H(16) H(14) 3.493 4_564
H(17) O(2) 2.633 4_565
H(17) O(3) 3.062 4_565
H(17) C(1) 3.476 4_565
H(17) C(3) 3.480 4_565
H(17) H(2) 2.687 4_565
H(17) H(3) 3.341 2_655
H(17) H(6) 3.441 4_555
H(18) O(3) 3.521 4_565
H(18) C(4) 3.538 1_565
H(18) C(5) 3.264 1_565
H(18) C(6) 3.306 1_565
H(18) H(1) 3.395 2_655
H(18) H(2) 3.448 4_565
H(18) H(4) 2.893 1_565
H(18) H(6) 2.734 1_565
H(18) H(7) 2.941 1_565
H(18) H(8) 3.171 1_565

loop_
_geom_torsion_atom_site_label_1
_geom_torsion_atom_site_label_2
_geom_torsion_atom_site_label_3
_geom_torsion_atom_site_label_4
_geom_torsion
C(1) O(1) C(13) C(12) -85.0(2)
C(13) O(1) C(1) O(2) -10.0(3)
C(13) O(1) C(1) C(2) 166.91(19)
O(1) C(1) C(2) C(3) -161.6(2)
O(2) C(1) C(2) C(3) 15.2(3)
C(1) C(2) C(3) C(4) 168.0(2)
C(2) C(3) C(4) C(5) -110.2(2)
C(3) C(4) C(5) C(6) 51.6(2)
C(4) C(5) C(6) C(7) -90.2(2)
C(5) C(6) C(7) O(3) -34.3(3)
C(5) C(6) C(7) C(8) 149.0(2)
O(3) C(7) C(8) C(9) 170.6(2)
C(6) C(7) C(8) C(9) -12.7(3)
C(7) C(8) C(9) C(10) -179.2(2)
C(8) C(9) C(10) C(11) 111.9(2)
C(9) C(10) C(11) C(12) -70.6(2)
C(10) C(11) C(12) C(13) 134.5(2)
C(11) C(12) C(13) O(1) -60.0(2)
